data_7718737
loop_
_publ_author_name
'Xue, Jin-Bian'
'Wang, Jia-Ni'
'Chen, Ke-Cheng'
'Cheng, Qian'
'Zhang, Jia-Ying'
'Xiao, Xu-Qiong'

_publ_section_title
;
 A comparative study on <i>nido</i>- and <i>closo</i>-carborane supported
 zinc-salen catalysts for the ROCOP of epoxides and anhydrides.
;
_journal_issue 21
_journal_name_full 'Dalton transactions (Cambridge, England : 2003)'
_journal_page_first 8400
_journal_page_last 8404
_journal_paper_doi 10.1039/d5dt00946d
_journal_volume 54
_journal_year 2025
_chemical_formula_moiety 'C16 H22 B10 N2 O3 Zn'
_chemical_formula_sum 'C16 H22 B10 N2 O3 Zn'
_chemical_formula_weight 463.82
_space_group_crystal_system orthorhombic
_space_group_IT_number 62
_space_group_name_Hall '-P 2ac 2n'
_space_group_name_H-M_alt 'P n m a'
_atom_sites_solution_hydrogens mixed
_atom_sites_solution_primary dual
_audit_update_record
;
2025-04-17 deposited with the CCDC.	2025-05-06 downloaded from the CCDC.
;
_cell_angle_alpha 90
_cell_angle_beta 90
_cell_angle_gamma 90
_cell_formula_units_Z 4
_cell_length_a 8.8274(8)
_cell_length_b 17.7768(12)
_cell_length_c 13.8438(12)
_cell_measurement_reflns_used 1918
_cell_measurement_temperature 173.00
_cell_measurement_theta_max 26.090
_cell_measurement_theta_min 2.736
_cell_volume 2172.4(3)
_computing_cell_refinement 'SAINT V8.40B (?, 2016)'
_computing_data_reduction 'SAINT V8.40B (?, 2016)'
_computing_molecular_graphics 'Olex2 1.5 (Dolomanov et al., 2009)'
_computing_publication_material 'Olex2 1.5 (Dolomanov et al., 2009)'
_computing_structure_refinement 'XL  (Sheldrick, 2008)'
_computing_structure_solution 'SHELXT 2018/2 (Sheldrick, 2018)'
_diffrn_ambient_temperature 173.00
_diffrn_detector 'Bruker Photon II'
_diffrn_detector_area_resol_mean 7.9
_diffrn_detector_type 'CCD area detector'
_diffrn_measured_fraction_theta_full 0.992
_diffrn_measured_fraction_theta_max 0.992
_diffrn_measurement_device 'three-circle diffractometer'
_diffrn_measurement_method '\f and \w scans'
_diffrn_radiation_monochromator 'mirror optics'
_diffrn_radiation_probe x-ray
_diffrn_radiation_type MoK\a
_diffrn_radiation_wavelength 0.71073
_diffrn_reflns_av_R_equivalents 0.0937
_diffrn_reflns_av_unetI/netI 0.0755
_diffrn_reflns_Laue_measured_fraction_full 0.992
_diffrn_reflns_Laue_measured_fraction_max 0.992
_diffrn_reflns_limit_h_max 12
_diffrn_reflns_limit_h_min -12
_diffrn_reflns_limit_k_max 19
_diffrn_reflns_limit_k_min -24
_diffrn_reflns_limit_l_max 18
_diffrn_reflns_limit_l_min -16
_diffrn_reflns_number 12163
_diffrn_reflns_point_group_measured_fraction_full 0.992
_diffrn_reflns_point_group_measured_fraction_max 0.992
_diffrn_reflns_theta_full 25.242
_diffrn_reflns_theta_max 29.115
_diffrn_reflns_theta_min 2.737
_diffrn_source 'microfocus sealed X-ray tube'
_diffrn_source_current 1.6
_diffrn_source_power 0.08
_diffrn_source_type 'Incoatec I\ms'
_diffrn_source_voltage 50.0
_diffrn_standards_number 0
_exptl_absorpt_coefficient_mu 1.153
_exptl_absorpt_correction_T_max 0.7458
_exptl_absorpt_correction_T_min 0.6790
_exptl_absorpt_correction_type multi-scan
_exptl_absorpt_process_details
;
SADABS-2016/2 (Bruker,2016/2) was used for absorption correction.
wR2(int) was 0.0947 before and 0.0751 after correction.
The Ratio of minimum to maximum transmission is 0.9104.
The \l/2 correction factor is Not present.
;
_exptl_crystal_colour 'light yellow'
_exptl_crystal_colour_modifier light
_exptl_crystal_colour_primary yellow
_exptl_crystal_density_diffrn 1.418
_exptl_crystal_description block
_exptl_crystal_F_000 944
_exptl_crystal_size_max 0.08
_exptl_crystal_size_mid 0.08
_exptl_crystal_size_min 0.06
_refine_diff_density_max 0.369
_refine_diff_density_min -0.561
_refine_diff_density_rms 0.089
_refine_ls_extinction_method none
_refine_ls_goodness_of_fit_ref 1.052
_refine_ls_hydrogen_treatment mixed
_refine_ls_matrix_type full
_refine_ls_number_parameters 158
_refine_ls_number_reflns 2981
_refine_ls_number_restraints 1
_refine_ls_restrained_S_all 1.052
_refine_ls_R_factor_all 0.0741
_refine_ls_R_factor_gt 0.0498
_refine_ls_shift/su_max 0.000
_refine_ls_shift/su_mean 0.000
_refine_ls_structure_factor_coef Fsqd
_refine_ls_weighting_details 'w=1/[\s^2^(Fo^2^)+(0.0469P)^2^+0.9759P] where P=(Fo^2^+2Fc^2^)/3'
_refine_ls_weighting_scheme calc
_refine_ls_wR_factor_gt 0.1107
_refine_ls_wR_factor_ref 0.1251
_reflns_Friedel_coverage 0.000
_reflns_number_gt 2098
_reflns_number_total 2981
_reflns_threshold_expression 'I > 2\s(I)'
_cod_data_source_file d5dt00946d2.cif
_cod_data_source_block complex4a
_cod_depositor_comments 'Adding full bibliography for 7718736--7718738.cif.'
_cod_database_code 7718737
_shelx_shelxl_version_number 2018/3
_shelx_space_group_comment
;
The symmetry employed for this shelxl refinement is uniquely defined
by the following loop, which should always be used as a source of
symmetry information in preference to the above space-group names.
They are only intended as comments.
;
_shelx_estimated_absorpt_t_max 0.934
_shelx_estimated_absorpt_t_min 0.913
_olex2_refinement_description
;
1. Fixed Uiso
 At 1.2 times of:
  All B(H) groups, All C(H) groups
2. Restrained distances
 O2-H2B
 0.963 with sigma of 0.02
3.a Aromatic/amide H refined with riding coordinates:
 C2(H2), C4(H4), C5(H5), C6(H6), C7(H7)
3.b Boron cage BH refined with riding coordinates:
 B1(H1), B2(H2A), B3(H3), B4(H4A), B5(H5A), B6(H6A), B7(H7A)
;
_olex2_submission_special_instructions 'No special instructions were received'

loop_
_space_group_symop_operation_xyz
'x, y, z'
'-x+1/2, -y, z+1/2'
'-x, y+1/2, -z'
'x+1/2, -y+1/2, -z+1/2'
'-x, -y, -z'
'x-1/2, y, -z-1/2'
'x, -y-1/2, z'
'-x-1/2, y-1/2, z-1/2'

loop_
_atom_site_label
_atom_site_type_symbol
_atom_site_fract_x
_atom_site_fract_y
_atom_site_fract_z
_atom_site_U_iso_or_equiv
_atom_site_adp_type
_atom_site_occupancy
_atom_site_site_symmetry_order
_atom_site_calc_flag
_atom_site_refinement_flags_posn
_atom_site_refinement_flags_adp
_atom_site_refinement_flags_occupancy
_atom_site_disorder_assembly
_atom_site_disorder_group
Zn1 Zn 0.14093(5) 0.750000 0.35918(3) 0.02157(15) Uani 1 2 d S T P . .
O1 O -0.0077(2) 0.66960(13) 0.33346(17) 0.0345(6) Uani 1 1 d . . . . .
O2 O 0.2652(3) 0.750000 0.2373(2) 0.0291(7) Uani 1 2 d DS T P . .
H2B H 0.335(4) 0.7122(17) 0.230(3) 0.076(16) Uiso 1 1 d D . . . .
N1 N 0.2574(2) 0.67252(13) 0.44930(16) 0.0211(5) Uani 1 1 d . . . . .
C1 C 0.3752(3) 0.70310(15) 0.5072(2) 0.0204(5) Uani 1 1 d . . . . .
C2 C 0.2358(3) 0.60070(16) 0.4498(2) 0.0235(6) Uani 1 1 d . . . . .
H2 H 0.302817 0.571391 0.488161 0.028 Uiso 1 1 calc R U . . .
C3 C 0.1204(3) 0.56115(17) 0.3980(2) 0.0240(6) Uani 1 1 d . . . . .
C4 C 0.1226(3) 0.48206(17) 0.4041(2) 0.0303(7) Uani 1 1 d . . . . .
H4 H 0.199763 0.458535 0.441129 0.036 Uiso 1 1 calc R U . . .
C5 C 0.0170(4) 0.43761(19) 0.3583(2) 0.0362(8) Uani 1 1 d . . . . .
H5 H 0.021592 0.384325 0.362567 0.043 Uiso 1 1 calc R U . . .
C6 C -0.0963(4) 0.4730(2) 0.3056(2) 0.0383(8) Uani 1 1 d . . . . .
H6 H -0.169833 0.443345 0.273044 0.046 Uiso 1 1 calc R U . . .
C7 C -0.1039(4) 0.5494(2) 0.2999(2) 0.0360(8) Uani 1 1 d . . . . .
H7 H -0.185292 0.571506 0.265084 0.043 Uiso 1 1 calc R U . . .
C8 C 0.0040(3) 0.59679(18) 0.3435(2) 0.0268(6) Uani 1 1 d . . . . .
B1 B 0.3155(5) 0.750000 0.6106(3) 0.0224(9) Uani 1 2 d S T P . .
H1 H 0.196528 0.750000 0.638744 0.027 Uiso 1 2 calc R U P . .
B2 B 0.4336(4) 0.66931(19) 0.6161(2) 0.0252(7) Uani 1 1 d . . . . .
H2A H 0.392636 0.615464 0.649014 0.030 Uiso 1 1 calc R U . . .
B3 B 0.5552(4) 0.6690(2) 0.5134(2) 0.0254(7) Uani 1 1 d . . . . .
H3 H 0.593388 0.615346 0.478822 0.030 Uiso 1 1 calc R U . . .
B4 B 0.5156(5) 0.750000 0.4430(4) 0.0263(10) Uani 1 2 d S T P . .
H4A H 0.526800 0.750000 0.362450 0.032 Uiso 1 2 calc R U P . .
B5 B 0.4740(5) 0.750000 0.6867(3) 0.0249(10) Uani 1 2 d S T P . .
H5A H 0.460822 0.750001 0.767180 0.030 Uiso 1 2 calc R U P . .
B6 B 0.6231(4) 0.7002(2) 0.6276(2) 0.0253(7) Uani 1 1 d . . . . .
H6A H 0.708867 0.667041 0.669397 0.030 Uiso 1 1 calc R U . . .
B7 B 0.6743(5) 0.750000 0.5214(3) 0.0268(10) Uani 1 2 d S T P . .
H7A H 0.793239 0.750000 0.493184 0.032 Uiso 1 2 calc R U P . .

loop_
_atom_site_aniso_label
_atom_site_aniso_U_11
_atom_site_aniso_U_22
_atom_site_aniso_U_33
_atom_site_aniso_U_23
_atom_site_aniso_U_13
_atom_site_aniso_U_12
Zn1 0.0190(2) 0.0238(3) 0.0219(2) 0.000 -0.00235(18) 0.000
O1 0.0280(11) 0.0299(13) 0.0455(14) 0.0067(10) -0.0144(10) -0.0082(9)
O2 0.0225(15) 0.0395(19) 0.0253(15) 0.000 0.0020(12) 0.000
N1 0.0198(11) 0.0219(12) 0.0217(11) 0.0006(9) -0.0041(9) -0.0030(9)
C1 0.0187(12) 0.0204(13) 0.0219(13) 0.0002(11) -0.0018(10) 0.0004(10)
C2 0.0230(13) 0.0202(13) 0.0273(14) 0.0007(11) -0.0027(12) 0.0016(11)
C3 0.0228(14) 0.0249(14) 0.0243(14) -0.0044(12) 0.0023(11) -0.0045(11)
C4 0.0276(15) 0.0277(16) 0.0357(17) -0.0026(13) 0.0016(13) -0.0009(12)
C5 0.0383(18) 0.0276(17) 0.0426(19) -0.0087(15) 0.0065(16) -0.0076(14)
C6 0.0369(18) 0.042(2) 0.0359(18) -0.0103(15) -0.0001(15) -0.0185(15)
C7 0.0302(16) 0.042(2) 0.0354(18) -0.0009(15) -0.0080(14) -0.0104(14)
C8 0.0244(14) 0.0302(17) 0.0258(15) 0.0002(12) 0.0007(11) -0.0073(12)
B1 0.028(2) 0.027(2) 0.0128(19) 0.000 0.0027(16) 0.000
B2 0.0235(16) 0.0265(17) 0.0256(16) 0.0049(13) -0.0061(13) -0.0007(13)
B3 0.0190(15) 0.0290(18) 0.0281(17) -0.0028(14) -0.0034(13) 0.0047(13)
B4 0.020(2) 0.031(3) 0.028(2) 0.000 0.0024(18) 0.000
B5 0.024(2) 0.025(2) 0.026(2) 0.000 -0.0060(18) 0.000
B6 0.0206(15) 0.0269(16) 0.0283(17) -0.0033(14) -0.0041(12) 0.0025(13)
B7 0.019(2) 0.035(3) 0.026(2) 0.000 -0.0034(18) 0.000

loop_
_atom_type_symbol
_atom_type_description
_atom_type_scat_dispersion_real
_atom_type_scat_dispersion_imag
_atom_type_scat_source
C C 0.0033 0.0016 'International Tables Vol C Tables 4.2.6.8 and 6.1.1.4'
H H 0.0000 0.0000 'International Tables Vol C Tables 4.2.6.8 and 6.1.1.4'
B B 0.0013 0.0007 'International Tables Vol C Tables 4.2.6.8 and 6.1.1.4'
N N 0.0061 0.0033 'International Tables Vol C Tables 4.2.6.8 and 6.1.1.4'
O O 0.0106 0.0060 'International Tables Vol C Tables 4.2.6.8 and 6.1.1.4'
Zn Zn 0.2839 1.4301 'International Tables Vol C Tables 4.2.6.8 and 6.1.1.4'

loop_
_geom_angle_atom_site_label_1
_geom_angle_atom_site_label_2
_geom_angle_atom_site_label_3
_geom_angle
_geom_angle_site_symmetry_1
_geom_angle_site_symmetry_3
_geom_angle_publ_flag
O1 Zn1 O1 92.87(13) 7_575 . ?
O1 Zn1 O2 102.20(9) 7_575 . ?
O1 Zn1 O2 102.20(9) . . ?
O1 Zn1 N1 87.59(9) 7_575 7_575 ?
O1 Zn1 N1 87.59(9) . . ?
O1 Zn1 N1 153.88(10) 7_575 . ?
O1 Zn1 N1 153.88(10) . 7_575 ?
O2 Zn1 N1 103.21(9) . 7_575 ?
O2 Zn1 N1 103.21(9) . . ?
N1 Zn1 N1 80.87(12) 7_575 . ?
C8 O1 Zn1 130.28(19) . . ?
Zn1 O2 H2B 117(3) . . ?
C1 N1 Zn1 115.94(17) . . ?
C2 N1 Zn1 125.00(19) . . ?
C2 N1 C1 118.9(2) . . ?
N1 C1 C1 112.49(14) . 7_575 ?
N1 C1 B1 115.2(2) . . ?
N1 C1 B2 125.9(2) . . ?
N1 C1 B3 125.1(2) . . ?
N1 C1 B4 114.6(2) . . ?
C1 C1 B1 61.33(11) 7_575 . ?
C1 C1 B2 110.66(15) 7_575 . ?
C1 C1 B3 110.83(15) 7_575 . ?
C1 C1 B4 61.34(12) 7_575 . ?
B1 C1 B4 114.0(2) . . ?
B2 C1 B1 62.11(19) . . ?
B2 C1 B3 63.08(19) . . ?
B2 C1 B4 113.9(2) . . ?
B3 C1 B1 114.3(2) . . ?
B3 C1 B4 62.01(19) . . ?
N1 C2 H2 117.0 . . ?
N1 C2 C3 126.0(3) . . ?
C3 C2 H2 117.0 . . ?
C4 C3 C2 116.8(3) . . ?
C4 C3 C8 119.1(3) . . ?
C8 C3 C2 124.1(3) . . ?
C3 C4 H4 118.8 . . ?
C5 C4 C3 122.4(3) . . ?
C5 C4 H4 118.8 . . ?
C4 C5 H5 121.0 . . ?
C4 C5 C6 118.0(3) . . ?
C6 C5 H5 121.0 . . ?
C5 C6 H6 119.4 . . ?
C7 C6 C5 121.2(3) . . ?
C7 C6 H6 119.4 . . ?
C6 C7 H7 118.7 . . ?
C6 C7 C8 122.6(3) . . ?
C8 C7 H7 118.7 . . ?
O1 C8 C3 123.7(3) . . ?
O1 C8 C7 119.6(3) . . ?
C7 C8 C3 116.7(3) . . ?
C1 B1 C1 57.3(2) 7_575 . ?
C1 B1 H1 124.8 . . ?
C1 B1 H1 124.8 7_575 . ?
C1 B1 B2 57.97(17) . . ?
C1 B1 B2 57.97(17) 7_575 7_575 ?
C1 B1 B2 104.2(3) . 7_575 ?
C1 B1 B2 104.2(3) 7_575 . ?
C1 B1 B5 104.7(3) 7_575 . ?
C1 B1 B5 104.7(3) . . ?
B2 B1 H1 122.4 . . ?
B2 B1 H1 122.4 7_575 . ?
B2 B1 B2 107.8(3) 7_575 . ?
B5 B1 H1 122.6 . . ?
B5 B1 B2 60.32(18) . 7_575 ?
B5 B1 B2 60.32(18) . . ?
C1 B2 B1 59.92(19) . . ?
C1 B2 H2A 124.3 . . ?
C1 B2 B3 58.47(17) . . ?
C1 B2 B5 105.3(2) . . ?
C1 B2 B6 104.9(2) . . ?
B1 B2 H2A 121.2 . . ?
B1 B2 B3 108.8(2) . . ?
B3 B2 H2A 121.1 . . ?
B5 B2 B1 59.2(2) . . ?
B5 B2 H2A 122.2 . . ?
B5 B2 B3 108.7(3) . . ?
B6 B2 B1 108.0(2) . . ?
B6 B2 H2A 122.3 . . ?
B6 B2 B3 60.16(19) . . ?
B6 B2 B5 60.6(2) . . ?
C1 B3 B2 58.45(17) . . ?
C1 B3 H3 124.2 . . ?
C1 B3 B4 60.0(2) . . ?
C1 B3 B6 104.4(2) . . ?
C1 B3 B7 105.4(2) . . ?
B2 B3 H3 121.7 . . ?
B2 B3 B7 107.7(3) . . ?
B4 B3 B2 108.5(2) . . ?
B4 B3 H3 121.1 . . ?
B4 B3 B6 107.6(3) . . ?
B4 B3 B7 59.7(2) . . ?
B6 B3 B2 59.55(19) . . ?
B6 B3 H3 123.0 . . ?
B6 B3 B7 59.7(2) . . ?
B7 B3 H3 122.4 . . ?
C1 B4 C1 57.3(2) 7_575 . ?
C1 B4 B3 58.01(17) . . ?
C1 B4 B3 104.4(3) . 7_575 ?
C1 B4 B3 104.4(3) 7_575 . ?
C1 B4 B3 58.01(17) 7_575 7_575 ?
C1 B4 H4A 124.9 7_575 . ?
C1 B4 H4A 124.9 . . ?
C1 B4 B7 104.5(3) . . ?
C1 B4 B7 104.5(3) 7_575 . ?
B3 B4 B3 108.5(3) . 7_575 ?
B3 B4 H4A 122.0 . . ?
B3 B4 H4A 122.0 7_575 . ?
B7 B4 B3 60.50(18) . . ?
B7 B4 B3 60.51(18) . 7_575 ?
B7 B4 H4A 122.7 . . ?
B1 B5 B2 60.48(18) . . ?
B1 B5 B2 60.48(18) . 7_575 ?
B1 B5 H5A 121.0 . . ?
B1 B5 B6 108.3(3) . 7_575 ?
B1 B5 B6 108.3(3) . . ?
B2 B5 B2 108.1(3) . 7_575 ?
B2 B5 H5A 121.9 . . ?
B2 B5 H5A 121.9 7_575 . ?
B2 B5 B6 107.3(3) . 7_575 ?
B2 B5 B6 59.60(18) 7_575 7_575 ?
B2 B5 B6 59.60(18) . . ?
B2 B5 B6 107.3(3) 7_575 . ?
B6 B5 H5A 122.2 . . ?
B6 B5 H5A 122.2 7_575 . ?
B6 B5 B6 59.5(3) 7_575 . ?
B2 B6 B3 60.29(18) . . ?
B2 B6 B5 59.84(19) . . ?
B2 B6 B6 108.08(16) . 7_575 ?
B2 B6 H6A 121.5 . . ?
B2 B6 B7 108.7(2) . . ?
B3 B6 B5 108.2(2) . . ?
B3 B6 H6A 121.5 . . ?
B5 B6 H6A 121.5 . . ?
B6 B6 B3 108.12(16) 7_575 . ?
B6 B6 B5 60.25(14) 7_575 . ?
B6 B6 H6A 121.7 7_575 . ?
B6 B6 B7 60.07(13) 7_575 . ?
B7 B6 B3 60.32(19) . . ?
B7 B6 B5 108.7(2) . . ?
B7 B6 H6A 121.2 . . ?
B3 B7 B3 107.4(3) . 7_575 ?
B3 B7 H7A 122.0 . . ?
B3 B7 H7A 122.0 7_575 . ?
B4 B7 B3 59.78(17) . 7_575 ?
B4 B7 B3 59.78(17) . . ?
B4 B7 B6 107.8(3) . 7_575 ?
B4 B7 B6 107.8(3) . . ?
B4 B7 H7A 121.9 . . ?
B6 B7 B3 107.7(3) 7_575 . ?
B6 B7 B3 59.94(18) 7_575 7_575 ?
B6 B7 B3 107.7(3) . 7_575 ?
B6 B7 B3 59.93(18) . . ?
B6 B7 B6 59.9(3) 7_575 . ?
B6 B7 H7A 121.8 7_575 . ?
B6 B7 H7A 121.8 . . ?

loop_
_geom_bond_atom_site_label_1
_geom_bond_atom_site_label_2
_geom_bond_distance
_geom_bond_site_symmetry_2
_geom_bond_publ_flag
Zn1 O1 1.973(2) 7_575 ?
Zn1 O1 1.973(2) . ?
Zn1 O2 2.012(3) . ?
Zn1 N1 2.124(2) 7_575 ?
Zn1 N1 2.124(2) . ?
O1 C8 1.306(4) . ?
O2 H2B 0.915(18) . ?
N1 C1 1.421(3) . ?
N1 C2 1.291(3) . ?
C1 C1 1.667(5) 7_575 ?
C1 B1 1.738(5) . ?
C1 B2 1.702(4) . ?
C1 B3 1.703(4) . ?
C1 B4 1.738(5) . ?
C2 H2 0.9500 . ?
C2 C3 1.431(4) . ?
C3 C4 1.409(4) . ?
C3 C8 1.424(4) . ?
C4 H4 0.9500 . ?
C4 C5 1.376(4) . ?
C5 H5 0.9500 . ?
C5 C6 1.388(5) . ?
C6 H6 0.9500 . ?
C6 C7 1.362(5) . ?
C7 H7 0.9500 . ?
C7 C8 1.408(4) . ?
B1 H1 1.1200 . ?
B1 B2 1.775(4) . ?
B1 B2 1.775(4) 7_575 ?
B1 B5 1.752(6) . ?
B2 H2A 1.1200 . ?
B2 B3 1.781(5) . ?
B2 B5 1.772(4) . ?
B2 B6 1.768(5) . ?
B3 H3 1.1200 . ?
B3 B4 1.773(4) . ?
B3 B6 1.779(5) . ?
B3 B7 1.786(4) . ?
B4 H4A 1.1200 . ?
B4 B7 1.772(7) . ?
B5 H5A 1.1200 . ?
B5 B6 1.785(5) 7_575 ?
B5 B6 1.785(5) . ?
B6 B6 1.772(7) 7_575 ?
B6 H6A 1.1200 . ?
B6 B7 1.775(5) . ?
B7 H7A 1.1200 . ?

loop_
_geom_torsion_atom_site_label_1
_geom_torsion_atom_site_label_2
_geom_torsion_atom_site_label_3
_geom_torsion_atom_site_label_4
_geom_torsion
_geom_torsion_site_symmetry_1
_geom_torsion_site_symmetry_2
_geom_torsion_site_symmetry_3
_geom_torsion_site_symmetry_4
_geom_torsion_publ_flag
Zn1 O1 C8 C3 15.6(4) . . . . ?
Zn1 O1 C8 C7 -165.4(2) . . . . ?
Zn1 N1 C1 C1 10.87(18) . . . 7_575 ?
Zn1 N1 C1 B1 78.6(2) . . . . ?
Zn1 N1 C1 B2 151.3(2) . . . . ?
Zn1 N1 C1 B3 -128.7(2) . . . . ?
Zn1 N1 C1 B4 -56.7(2) . . . . ?
Zn1 N1 C2 C3 -6.9(4) . . . . ?
N1 C1 B1 C1 -103.0(2) . . . 7_575 ?
N1 C1 B1 B2 -138.7(3) . . . 7_575 ?
N1 C1 B1 B2 118.9(3) . . . . ?
N1 C1 B1 B5 158.8(2) . . . . ?
N1 C1 B2 B1 -102.3(3) . . . . ?
N1 C1 B2 B3 115.4(3) . . . . ?
N1 C1 B2 B5 -141.7(3) . . . . ?
N1 C1 B2 B6 155.3(2) . . . . ?
N1 C1 B3 B2 -116.5(3) . . . . ?
N1 C1 B3 B4 101.7(3) . . . . ?
N1 C1 B3 B6 -156.0(3) . . . . ?
N1 C1 B3 B7 141.9(3) . . . . ?
N1 C1 B4 C1 103.2(2) . . . 7_575 ?
N1 C1 B4 B3 -118.2(3) . . . . ?
N1 C1 B4 B3 138.7(3) . . . 7_575 ?
N1 C1 B4 B7 -158.6(2) . . . . ?
N1 C2 C3 C4 176.3(3) . . . . ?
N1 C2 C3 C8 -5.1(5) . . . . ?
C1 N1 C2 C3 178.3(3) . . . . ?
C1 C1 B1 B2 -138.1(2) 7_575 . . . ?
C1 C1 B1 B2 -35.72(15) 7_575 . . 7_575 ?
C1 C1 B1 B5 -98.22(18) 7_575 . . . ?
C1 C1 B2 B1 38.77(18) 7_575 . . . ?
C1 C1 B2 B3 -103.58(16) 7_575 . . . ?
C1 C1 B2 B5 -0.7(3) 7_575 . . . ?
C1 C1 B2 B6 -63.7(2) 7_575 . . . ?
C1 C1 B3 B2 103.31(16) 7_575 . . . ?
C1 C1 B3 B4 -38.44(19) 7_575 . . . ?
C1 C1 B3 B6 63.8(2) 7_575 . . . ?
C1 C1 B3 B7 1.8(3) 7_575 . . . ?
C1 C1 B4 B3 138.5(2) 7_575 . . . ?
C1 C1 B4 B3 35.44(15) 7_575 . . 7_575 ?
C1 C1 B4 B7 98.15(18) 7_575 . . . ?
C1 B1 B2 C1 -35.4(2) 7_575 . . . ?
C1 B1 B2 B3 -2.1(3) 7_575 . . . ?
C1 B1 B2 B3 33.4(2) . . . . ?
C1 B1 B2 B5 99.0(3) 7_575 . . . ?
C1 B1 B2 B5 134.4(3) . . . . ?
C1 B1 B2 B6 61.7(3) 7_575 . . . ?
C1 B1 B2 B6 97.1(2) . . . . ?
C1 B1 B5 B2 38.73(19) 7_575 . . 7_575 ?
C1 B1 B5 B2 98.2(2) . . . 7_575 ?
C1 B1 B5 B2 -98.2(2) 7_575 . . . ?
C1 B1 B5 B2 -38.73(19) . . . . ?
C1 B1 B5 B6 1.8(2) 7_575 . . 7_575 ?
C1 B1 B5 B6 -61.23(19) 7_575 . . . ?
C1 B1 B5 B6 -1.8(2) . . . . ?
C1 B1 B5 B6 61.23(19) . . . 7_575 ?
C1 B2 B3 B4 34.4(2) . . . . ?
C1 B2 B3 B6 134.4(2) . . . . ?
C1 B2 B3 B7 97.6(2) . . . . ?
C1 B2 B5 B1 39.8(2) . . . . ?
C1 B2 B5 B2 1.1(4) . . . 7_575 ?
C1 B2 B5 B6 -61.7(3) . . . 7_575 ?
C1 B2 B5 B6 -98.7(2) . . . . ?
C1 B2 B6 B3 -39.1(2) . . . . ?
C1 B2 B6 B5 99.4(3) . . . . ?
C1 B2 B6 B6 61.9(2) . . . 7_575 ?
C1 B2 B6 B7 -1.8(3) . . . . ?
C1 B3 B4 C1 35.1(2) . . . 7_575 ?
C1 B3 B4 B3 95.7(3) . . . 7_575 ?
C1 B3 B4 B7 133.9(3) . . . . ?
C1 B3 B6 B2 39.0(2) . . . . ?
C1 B3 B6 B5 1.8(3) . . . . ?
C1 B3 B6 B6 -61.9(2) . . . 7_575 ?
C1 B3 B6 B7 -99.7(3) . . . . ?
C1 B3 B7 B3 -2.8(4) . . . 7_575 ?
C1 B3 B7 B4 -40.3(3) . . . . ?
C1 B3 B7 B6 60.4(3) . . . 7_575 ?
C1 B3 B7 B6 97.9(2) . . . . ?
C1 B4 B7 B3 -39.16(19) 7_575 . . 7_575 ?
C1 B4 B7 B3 39.15(19) . . . . ?
C1 B4 B7 B3 -98.6(3) . . . 7_575 ?
C1 B4 B7 B3 98.6(3) 7_575 . . . ?
C1 B4 B7 B6 -1.9(2) 7_575 . . 7_575 ?
C1 B4 B7 B6 61.30(19) 7_575 . . . ?
C1 B4 B7 B6 1.9(2) . . . . ?
C1 B4 B7 B6 -61.30(19) . . . 7_575 ?
C2 N1 C1 C1 -173.81(19) . . . 7_575 ?
C2 N1 C1 B1 -106.1(3) . . . . ?
C2 N1 C1 B2 -33.4(4) . . . . ?
C2 N1 C1 B3 46.6(4) . . . . ?
C2 N1 C1 B4 118.6(3) . . . . ?
C2 C3 C4 C5 179.4(3) . . . . ?
C2 C3 C8 O1 1.4(5) . . . . ?
C2 C3 C8 C7 -177.7(3) . . . . ?
C3 C4 C5 C6 -1.0(5) . . . . ?
C4 C3 C8 O1 -180.0(3) . . . . ?
C4 C3 C8 C7 0.9(4) . . . . ?
C4 C5 C6 C7 -0.5(5) . . . . ?
C5 C6 C7 C8 2.3(5) . . . . ?
C6 C7 C8 O1 178.4(3) . . . . ?
C6 C7 C8 C3 -2.4(5) . . . . ?
C8 C3 C4 C5 0.7(5) . . . . ?
B1 C1 B2 B3 -142.3(2) . . . . ?
B1 C1 B2 B5 -39.5(3) . . . . ?
B1 C1 B2 B6 -102.4(3) . . . . ?
B1 C1 B3 B2 36.3(2) . . . . ?
B1 C1 B3 B4 -105.4(2) . . . . ?
B1 C1 B3 B6 -3.2(3) . . . . ?
B1 C1 B3 B7 -65.2(3) . . . . ?
B1 C1 B4 C1 -32.6(3) . . . 7_575 ?
B1 C1 B4 B3 105.9(3) . . . . ?
B1 C1 B4 B3 2.8(3) . . . 7_575 ?
B1 C1 B4 B7 65.5(2) . . . . ?
B1 B2 B3 C1 -33.9(2) . . . . ?
B1 B2 B3 B4 0.5(3) . . . . ?
B1 B2 B3 B6 100.4(3) . . . . ?
B1 B2 B3 B7 63.6(3) . . . . ?
B1 B2 B5 B2 -38.7(3) . . . 7_575 ?
B1 B2 B5 B6 -101.6(3) . . . 7_575 ?
B1 B2 B5 B6 -138.5(3) . . . . ?
B1 B2 B6 B3 -101.8(3) . . . . ?
B1 B2 B6 B5 36.7(3) . . . . ?
B1 B2 B6 B6 -0.8(2) . . . 7_575 ?
B1 B2 B6 B7 -64.4(3) . . . . ?
B1 B5 B6 B2 -37.34(19) . . . . ?
B1 B5 B6 B3 0.0(3) . . . . ?
B1 B5 B6 B6 100.9(2) . . . 7_575 ?
B1 B5 B6 B7 63.9(3) . . . . ?
B2 C1 B1 C1 138.1(2) . . . 7_575 ?
B2 C1 B1 B2 102.4(3) . . . 7_575 ?
B2 C1 B1 B5 39.88(19) . . . . ?
B2 C1 B3 B4 -141.8(3) . . . . ?
B2 C1 B3 B6 -39.5(2) . . . . ?
B2 C1 B3 B7 -101.5(3) . . . . ?
B2 C1 B4 C1 -101.4(2) . . . 7_575 ?
B2 C1 B4 B3 37.2(2) . . . . ?
B2 C1 B4 B3 -65.9(3) . . . 7_575 ?
B2 C1 B4 B7 -3.2(3) . . . . ?
B2 B1 B2 C1 -95.9(3) 7_575 . . . ?
B2 B1 B2 B3 -62.5(3) 7_575 . . . ?
B2 B1 B2 B5 38.6(3) 7_575 . . . ?
B2 B1 B2 B6 1.2(4) 7_575 . . . ?
B2 B1 B5 B2 136.9(3) . . . 7_575 ?
B2 B1 B5 B2 -136.9(3) 7_575 . . . ?
B2 B1 B5 B6 37.0(2) . . . . ?
B2 B1 B5 B6 100.0(3) . . . 7_575 ?
B2 B1 B5 B6 -100.0(3) 7_575 . . . ?
B2 B1 B5 B6 -37.0(2) 7_575 . . 7_575 ?
B2 B3 B4 C1 1.3(3) . . . 7_575 ?
B2 B3 B4 C1 -33.8(2) . . . . ?
B2 B3 B4 B3 61.9(4) . . . 7_575 ?
B2 B3 B4 B7 100.1(3) . . . . ?
B2 B3 B6 B5 -37.1(2) . . . . ?
B2 B3 B6 B6 -100.91(16) . . . 7_575 ?
B2 B3 B6 B7 -138.6(2) . . . . ?
B2 B3 B7 B3 -64.0(4) . . . 7_575 ?
B2 B3 B7 B4 -101.5(3) . . . . ?
B2 B3 B7 B6 -0.8(3) . . . 7_575 ?
B2 B3 B7 B6 36.7(2) . . . . ?
B2 B5 B6 B2 -101.2(3) 7_575 . . . ?
B2 B5 B6 B3 -63.9(3) 7_575 . . . ?
B2 B5 B6 B3 37.3(2) . . . . ?
B2 B5 B6 B6 37.01(15) 7_575 . . 7_575 ?
B2 B5 B6 B6 138.2(2) . . . 7_575 ?
B2 B5 B6 B7 0.1(3) 7_575 . . . ?
B2 B5 B6 B7 101.3(3) . . . . ?
B2 B6 B7 B3 -37.3(2) . . . . ?
B2 B6 B7 B3 63.0(3) . . . 7_575 ?
B2 B6 B7 B4 -0.1(3) . . . . ?
B2 B6 B7 B6 100.5(2) . . . 7_575 ?
B3 C1 B1 C1 101.4(2) . . . 7_575 ?
B3 C1 B1 B2 65.7(3) . . . 7_575 ?
B3 C1 B1 B2 -36.7(2) . . . . ?
B3 C1 B1 B5 3.2(3) . . . . ?
B3 C1 B2 B1 142.3(2) . . . . ?
B3 C1 B2 B5 102.9(3) . . . . ?
B3 C1 B2 B6 39.9(2) . . . . ?
B3 C1 B4 C1 -138.5(2) . . . 7_575 ?
B3 C1 B4 B3 -103.1(3) . . . 7_575 ?
B3 C1 B4 B7 -40.39(19) . . . . ?
B3 B2 B5 B1 101.2(3) . . . . ?
B3 B2 B5 B2 62.5(4) . . . 7_575 ?
B3 B2 B5 B6 -37.4(2) . . . . ?
B3 B2 B5 B6 -0.4(3) . . . 7_575 ?
B3 B2 B6 B5 138.5(3) . . . . ?
B3 B2 B6 B6 100.98(16) . . . 7_575 ?
B3 B2 B6 B7 37.3(2) . . . . ?
B3 B4 B7 B3 137.7(3) 7_575 . . . ?
B3 B4 B7 B3 -137.7(3) . . . 7_575 ?
B3 B4 B7 B6 -100.5(3) . . . 7_575 ?
B3 B4 B7 B6 37.3(2) 7_575 . . 7_575 ?
B3 B4 B7 B6 -37.2(2) . . . . ?
B3 B4 B7 B6 100.5(3) 7_575 . . . ?
B3 B6 B7 B3 100.3(3) . . . 7_575 ?
B3 B6 B7 B4 37.18(19) . . . . ?
B3 B6 B7 B6 137.84(19) . . . 7_575 ?
B4 C1 B1 C1 32.6(3) . . . 7_575 ?
B4 C1 B1 B2 -3.1(3) . . . 7_575 ?
B4 C1 B1 B2 -105.5(3) . . . . ?
B4 C1 B1 B5 -65.6(2) . . . . ?
B4 C1 B2 B1 105.6(2) . . . . ?
B4 C1 B2 B3 -36.7(2) . . . . ?
B4 C1 B2 B5 66.1(3) . . . . ?
B4 C1 B2 B6 3.2(3) . . . . ?
B4 C1 B3 B2 141.8(3) . . . . ?
B4 C1 B3 B6 102.3(3) . . . . ?
B4 C1 B3 B7 40.2(3) . . . . ?
B4 B3 B6 B2 101.5(3) . . . . ?
B4 B3 B6 B5 64.4(3) . . . . ?
B4 B3 B6 B6 0.6(2) . . . 7_575 ?
B4 B3 B6 B7 -37.1(3) . . . . ?
B4 B3 B7 B3 37.5(3) . . . 7_575 ?
B4 B3 B7 B6 138.3(3) . . . . ?
B4 B3 B7 B6 100.7(3) . . . 7_575 ?
B5 B1 B2 C1 -134.4(3) . . . . ?
B5 B1 B2 B3 -101.1(3) . . . . ?
B5 B1 B2 B6 -37.3(3) . . . . ?
B5 B2 B3 C1 -96.8(3) . . . . ?
B5 B2 B3 B4 -62.4(3) . . . . ?
B5 B2 B3 B6 37.6(2) . . . . ?
B5 B2 B3 B7 0.8(3) . . . . ?
B5 B2 B6 B3 -138.5(3) . . . . ?
B5 B2 B6 B6 -37.49(18) . . . 7_575 ?
B5 B2 B6 B7 -101.2(3) . . . . ?
B5 B6 B7 B3 -100.8(2) . . . . ?
B5 B6 B7 B3 -0.6(3) . . . 7_575 ?
B5 B6 B7 B4 -63.7(3) . . . . ?
B5 B6 B7 B6 37.0(3) . . . 7_575 ?
B6 B2 B3 C1 -134.4(2) . . . . ?
B6 B2 B3 B4 -100.0(3) . . . . ?
B6 B2 B3 B7 -36.8(2) . . . . ?
B6 B2 B5 B1 138.5(3) . . . . ?
B6 B2 B5 B2 99.8(3) . . . 7_575 ?
B6 B2 B5 B6 37.0(2) . . . 7_575 ?
B6 B3 B4 C1 -96.8(2) . . . . ?
B6 B3 B4 C1 -61.6(3) . . . 7_575 ?
B6 B3 B4 B3 -1.0(4) . . . 7_575 ?
B6 B3 B4 B7 37.1(3) . . . . ?
B6 B3 B7 B3 -100.7(3) . . . 7_575 ?
B6 B3 B7 B4 -138.3(3) . . . . ?
B6 B3 B7 B6 -37.5(2) . . . 7_575 ?
B6 B5 B6 B2 -138.2(2) 7_575 . . . ?
B6 B5 B6 B3 -100.9(2) 7_575 . . . ?
B6 B5 B6 B7 -36.9(3) 7_575 . . . ?
B6 B6 B7 B3 -137.84(19) 7_575 . . . ?
B6 B6 B7 B3 -37.56(15) 7_575 . . 7_575 ?
B6 B6 B7 B4 -100.7(2) 7_575 . . . ?
B7 B3 B4 C1 -133.9(3) . . . . ?
B7 B3 B4 C1 -98.8(3) . . . 7_575 ?
B7 B3 B4 B3 -38.2(3) . . . 7_575 ?
B7 B3 B6 B2 138.6(2) . . . . ?
B7 B3 B6 B5 101.5(3) . . . . ?
B7 B3 B6 B6 37.74(17) . . . 7_575 ?
